data_7115331
loop_
_publ_author_name
'Yuehong Wen'
'Tianlu Sheng'
'Zhihao Sun'
'Zhenzhen Xue'
'Yanlong Wang'
'Yong Wang'
'Shengmin Hu'
'Xiao Ma'
'Xintao Wu'

_publ_section_title
;
 A combination of the 'pillaring' strategy and chiral induction: an
 approach to prepare homochiral three-dimensional coordination polymers
 from achiral precursors
;
_journal_coden_Cambridge 182
_journal_name_full Chem.Commun.
_journal_page_first 8320
_journal_paper_doi 10.1039/C4cc03478C
_journal_volume 50
_journal_year 2014
_chemical_formula_sum 'C14 H22 N6 O8 Zn'
_chemical_formula_weight 467.75
_chemical_name_systematic
; 
 ? 
;
_space_group_IT_number 15
_symmetry_cell_setting monoclinic
_symmetry_space_group_name_Hall '-C 2yc'
_symmetry_space_group_name_H-M 'C 1 2/c 1'
_atom_sites_solution_hydrogens geom
_atom_sites_solution_primary direct
_atom_sites_solution_secondary difmap
_audit_creation_method SHELXL-97
_cell_angle_alpha 90.00
_cell_angle_beta 111.890(8)
_cell_angle_gamma 90.00
_cell_formula_units_Z 4
_cell_length_a 14.043(2)
_cell_length_b 12.4823(15)
_cell_length_c 12.349(2)
_cell_measurement_reflns_used 2108
_cell_measurement_temperature 293(2)
_cell_measurement_theta_max 27.4895
_cell_measurement_theta_min 2.9650
_cell_volume 2008.6(5)
_computing_cell_refinement 'CrystalClear (Rigaku Inc., 2008)'
_computing_data_collection 'CrystalClear (Rigaku Inc., 2008)'
_computing_data_reduction 'CrystalClear (Rigaku Inc., 2008)'
_computing_structure_refinement 'SHELXL-97 (Sheldrick, 1997)'
_computing_structure_solution 'SHELXS-97 (Sheldrick, 1990)'
_diffrn_ambient_temperature 293(2)
_diffrn_detector_area_resol_mean 14.6306
_diffrn_measured_fraction_theta_full 0.992
_diffrn_measured_fraction_theta_max 0.992
_diffrn_measurement_device_type 'Mercury70 (2x2 bin mode)'
_diffrn_measurement_method CCD_Profile_fitting
_diffrn_radiation_monochromator graphite
_diffrn_radiation_source 'fine-focus sealed tube'
_diffrn_radiation_type MoK\a
_diffrn_radiation_wavelength 0.71073
_diffrn_reflns_av_R_equivalents 0.0359
_diffrn_reflns_av_sigmaI/netI 0.0399
_diffrn_reflns_limit_h_max 18
_diffrn_reflns_limit_h_min -18
_diffrn_reflns_limit_k_max 16
_diffrn_reflns_limit_k_min -16
_diffrn_reflns_limit_l_max 13
_diffrn_reflns_limit_l_min -16
_diffrn_reflns_number 7516
_diffrn_reflns_theta_full 27.49
_diffrn_reflns_theta_max 27.49
_diffrn_reflns_theta_min 3.22
_exptl_absorpt_coefficient_mu 1.277
_exptl_absorpt_correction_T_max 1.0000
_exptl_absorpt_correction_T_min 0.8521
_exptl_absorpt_correction_type multi-scan
_exptl_crystal_colour White
_exptl_crystal_density_diffrn 1.547
_exptl_crystal_density_method 'not measured'
_exptl_crystal_description Prism
_exptl_crystal_F_000 968
_exptl_crystal_size_max 0.2500
_exptl_crystal_size_mid 0.2000
_exptl_crystal_size_min 0.1000
_refine_diff_density_max 0.637
_refine_diff_density_min -0.507
_refine_diff_density_rms 0.089
_refine_ls_extinction_coef 0.0060(14)
_refine_ls_extinction_expression Fc^*^=kFc[1+0.001xFc^2^\l^3^/sin(2\q)]^-1/4^
_refine_ls_extinction_method SHELXL
_refine_ls_goodness_of_fit_ref 1.056
_refine_ls_hydrogen_treatment constr
_refine_ls_matrix_type full
_refine_ls_number_parameters 133
_refine_ls_number_reflns 2292
_refine_ls_number_restraints 0
_refine_ls_restrained_S_all 1.056
_refine_ls_R_factor_all 0.0697
_refine_ls_R_factor_gt 0.0606
_refine_ls_shift/su_max 0.000
_refine_ls_shift/su_mean 0.000
_refine_ls_structure_factor_coef Fsqd
_refine_ls_weighting_details 'calc w=1/[\s^2^(Fo^2^)+(0.0879P)^2^+6.3717P] where P=(Fo^2^+2Fc^2^)/3'
_refine_ls_weighting_scheme calc
_refine_ls_wR_factor_gt 0.1615
_refine_ls_wR_factor_ref 0.1705
_reflns_number_gt 1984
_reflns_number_total 2292
_reflns_threshold_expression >2sigma(I)
_cod_data_source_file c4cc03478c2.cif
_cod_data_source_block a
_cod_original_cell_volume 2008.6(6)
_cod_original_sg_symbol_H-M C2/c
_cod_database_code 7115331

loop_
_symmetry_equiv_pos_as_xyz
'x, y, z'
'-x, y, -z+1/2'
'x+1/2, y+1/2, z'
'-x+1/2, y+1/2, -z+1/2'
'-x, -y, -z'
'x, -y, z-1/2'
'-x+1/2, -y+1/2, -z'
'x+1/2, -y+1/2, z-1/2'

loop_
_atom_site_label
_atom_site_type_symbol
_atom_site_fract_x
_atom_site_fract_y
_atom_site_fract_z
_atom_site_U_iso_or_equiv
_atom_site_adp_type
_atom_site_occupancy
_atom_site_symmetry_multiplicity
_atom_site_calc_flag
_atom_site_refinement_flags
Zn1 Zn 0.5000 0.72105(4) 0.2500 0.0347(3) Uani 1 2 d S
C1 C 0.4418(3) 0.4942(3) 0.2245(4) 0.0391(9) Uani 1 1 d .
H1A H 0.4175 0.4932 0.1400 0.047 Uiso 1 1 calc R
H1B H 0.4160 0.4308 0.2499 0.047 Uiso 1 1 calc R
C2 C 0.2923(3) 0.6075(3) 0.2050(4) 0.0433(10) Uani 1 1 d .
H2A H 0.2769 0.6196 0.1227 0.052 Uiso 1 1 calc R
H2B H 0.2732 0.6716 0.2363 0.052 Uiso 1 1 calc R
C3 C 0.2269(3) 0.5149(3) 0.2176(4) 0.0373(8) Uani 1 1 d .
C4 C 0.2384(5) 0.4707(5) 0.3231(5) 0.079(2) Uani 1 1 d .
H4A H 0.2886 0.4967 0.3911 0.095 Uiso 1 1 calc R
C7 C 0.1549(6) 0.4718(6) 0.1259(5) 0.107(3) Uani 1 1 d .
H7A H 0.1458 0.4961 0.0515 0.128 Uiso 1 1 calc R
C5 C 0.1752(5) 0.3872(5) 0.3287(4) 0.0699(17) Uani 1 1 d .
H5A H 0.1856 0.3583 0.4016 0.084 Uiso 1 1 calc R
C6 C 0.0925(6) 0.3906(6) 0.1391(5) 0.110(3) Uani 1 1 d .
H6A H 0.0400 0.3659 0.0724 0.132 Uiso 1 1 calc R
N1 N 0.4042(2) 0.5912(2) 0.2640(3) 0.0303(6) Uani 1 1 d .
H1C H 0.4170 0.5823 0.3413 0.036 Uiso 1 1 calc R
N3 N 0.5597(3) 0.6997(3) 0.5273(3) 0.0547(10) Uani 1 1 d .
N2 N 0.1024(2) 0.3467(2) 0.2384(3) 0.0342(7) Uani 1 1 d .
O1 O 0.5874(2) 0.7204(2) 0.4444(3) 0.0455(7) Uani 1 1 d .
O2 O 0.5955(4) 0.7478(5) 0.6185(4) 0.1002(17) Uani 1 1 d .
O3 O 0.4933(5) 0.6325(5) 0.5154(4) 0.133(3) Uani 1 1 d .
O4 O 0.613(3) 0.7972(17) 0.861(2) 0.68(2) Uani 1 1 d .

loop_
_atom_site_aniso_label
_atom_site_aniso_U_11
_atom_site_aniso_U_22
_atom_site_aniso_U_33
_atom_site_aniso_U_23
_atom_site_aniso_U_13
_atom_site_aniso_U_12
Zn1 0.0255(3) 0.0227(3) 0.0602(5) 0.000 0.0210(3) 0.000
C1 0.037(2) 0.0262(17) 0.058(2) -0.0064(15) 0.0224(18) -0.0063(14)
C2 0.0268(17) 0.0336(19) 0.069(3) 0.0143(18) 0.0178(17) -0.0018(15)
C3 0.0246(15) 0.0288(17) 0.059(2) 0.0083(16) 0.0159(15) -0.0001(13)
C4 0.101(4) 0.079(4) 0.055(3) -0.011(3) 0.028(3) -0.061(4)
C7 0.114(5) 0.131(6) 0.052(3) 0.025(3) 0.003(3) -0.088(5)
C5 0.088(4) 0.075(4) 0.048(3) -0.006(2) 0.027(3) -0.053(3)
C6 0.119(6) 0.128(6) 0.052(3) 0.018(3) -0.004(3) -0.094(5)
N1 0.0240(13) 0.0250(13) 0.0433(16) 0.0010(11) 0.0140(12) -0.0018(10)
N3 0.061(2) 0.057(2) 0.048(2) -0.0037(17) 0.0214(18) -0.0199(19)
N2 0.0272(14) 0.0280(14) 0.0503(18) 0.0039(12) 0.0178(13) -0.0017(11)
O1 0.0380(15) 0.0573(19) 0.0436(16) 0.0078(12) 0.0180(12) -0.0021(12)
O2 0.104(4) 0.139(4) 0.068(3) -0.050(3) 0.043(3) -0.062(3)
O3 0.175(5) 0.166(6) 0.062(3) -0.020(3) 0.049(3) -0.130(5)
O4 1.33(7) 0.48(2) 0.61(4) -0.276(14) 0.78(4) -0.507

loop_
_atom_type_symbol
_atom_type_description
_atom_type_scat_dispersion_real
_atom_type_scat_dispersion_imag
_atom_type_scat_source
C C 0.0033 0.0016 'International Tables Vol C Tables 4.2.6.8 and 6.1.1.4'
H H 0.0000 0.0000 'International Tables Vol C Tables 4.2.6.8 and 6.1.1.4'
N N 0.0061 0.0033 'International Tables Vol C Tables 4.2.6.8 and 6.1.1.4'
O O 0.0106 0.0060 'International Tables Vol C Tables 4.2.6.8 and 6.1.1.4'
Zn Zn 0.2839 1.4301 'International Tables Vol C Tables 4.2.6.8 and 6.1.1.4'

loop_
_geom_angle_atom_site_label_1
_geom_angle_atom_site_label_2
_geom_angle_atom_site_label_3
_geom_angle
_geom_angle_site_symmetry_1
_geom_angle_site_symmetry_3
N1 Zn1 N1 82.42(15) 2_655 .
N1 Zn1 N2 95.12(11) 2_655 3
N1 Zn1 N2 177.36(10) . 3
N1 Zn1 N2 177.36(10) 2_655 4
N1 Zn1 N2 95.12(11) . 4
N2 Zn1 N2 87.35(16) 3 4
N1 Zn1 O1 88.53(11) 2_655 .
N1 Zn1 O1 91.14(11) . .
N2 Zn1 O1 87.82(11) 3 .
N2 Zn1 O1 92.50(12) 4 .
N1 Zn1 O1 91.14(11) 2_655 2_655
N1 Zn1 O1 88.53(11) . 2_655
N2 Zn1 O1 92.50(12) 3 2_655
N2 Zn1 O1 87.82(11) 4 2_655
O1 Zn1 O1 179.56(15) . 2_655
N1 C1 C1 109.0(3) . 2_655
N1 C1 H1A 109.9 . .
C1 C1 H1A 109.9 2_655 .
N1 C1 H1B 109.9 . .
C1 C1 H1B 109.9 2_655 .
H1A C1 H1B 108.3 . .
N1 C2 C3 114.7(3) . .
N1 C2 H2A 108.6 . .
C3 C2 H2A 108.6 . .
N1 C2 H2B 108.6 . .
C3 C2 H2B 108.6 . .
H2A C2 H2B 107.6 . .
C7 C3 C4 115.8(4) . .
C7 C3 C2 121.4(4) . .
C4 C3 C2 122.8(4) . .
C3 C4 C5 119.9(5) . .
C3 C4 H4A 120.0 . .
C5 C4 H4A 120.0 . .
C3 C7 C6 120.8(5) . .
C3 C7 H7A 119.6 . .
C6 C7 H7A 119.6 . .
N2 C5 C4 124.2(5) . .
N2 C5 H5A 117.9 . .
C4 C5 H5A 117.9 . .
N2 C6 C7 124.6(5) . .
N2 C6 H6A 117.7 . .
C7 C6 H6A 117.7 . .
C1 N1 C2 113.3(3) . .
C1 N1 Zn1 106.2(2) . .
C2 N1 Zn1 116.0(2) . .
C1 N1 H1C 106.9 . .
C2 N1 H1C 106.9 . .
Zn1 N1 H1C 106.9 . .
O2 N3 O3 119.2(5) . .
O2 N3 O1 120.8(4) . .
O3 N3 O1 120.0(4) . .
C5 N2 C6 114.6(4) . .
C5 N2 Zn1 123.6(3) . 3_445
C6 N2 Zn1 121.7(3) . 3_445
N3 O1 Zn1 131.4(3) . .

loop_
_geom_bond_atom_site_label_1
_geom_bond_atom_site_label_2
_geom_bond_distance
_geom_bond_site_symmetry_2
Zn1 N1 2.154(3) 2_655
Zn1 N1 2.154(3) .
Zn1 N2 2.168(3) 3
Zn1 N2 2.168(3) 4
Zn1 O1 2.252(3) .
Zn1 O1 2.252(3) 2_655
C1 N1 1.476(5) .
C1 C1 1.516(7) 2_655
C1 H1A 0.9700 .
C1 H1B 0.9700 .
C2 N1 1.479(4) .
C2 C3 1.520(5) .
C2 H2A 0.9700 .
C2 H2B 0.9700 .
C3 C7 1.319(7) .
C3 C4 1.367(7) .
C4 C5 1.387(6) .
C4 H4A 0.9300 .
C7 C6 1.389(7) .
C7 H7A 0.9300 .
C5 N2 1.302(6) .
C5 H5A 0.9300 .
C6 N2 1.302(6) .
C6 H6A 0.9300 .
N1 H1C 0.9100 .
N3 O2 1.208(6) .
N3 O3 1.221(5) .
N3 O1 1.251(5) .
N2 Zn1 2.168(3) 3_445
